data_4317348
loop_
_publ_author_name
'Mengyuan Li'
'Yanhua Lan'
'Ayuk M. Ako'
'Wolfgang Wernsdorfer'
'Christopher E. Anson'
'Gernot Buth'
'Annie K. Powell'
'Zheming Wang'
'Song Gao'

_publ_section_title
;
 A Family of 3d-4f Octa-Nuclear [MnIII4LnIII4] Wheels (Ln = Sm, Gd, Tb,
 Dy, Ho, Er, and Y): Synthesis, Structure, and Magnetism
;
_journal_name_full 'Inorganic Chemistry'
_journal_page_first 11587
_journal_page_last 11594
_journal_paper_doi 10.1021/ic101754g
_journal_volume 49
_journal_year 2010
_chemical_formula_sum 'C68 H140 Dy4 Mn4 N4 O40'
_chemical_formula_weight 2523.60
_chemical_name_systematic
; 
 ? 
;
_space_group_IT_number 15
_symmetry_cell_setting monoclinic
_symmetry_space_group_name_Hall '-C 2yc'
_symmetry_space_group_name_H-M 'C 1 2/c 1'
_atom_sites_solution_hydrogens geom
_atom_sites_solution_primary direct
_atom_sites_solution_secondary difmap
_audit_creation_method SHELXL-97
_cell_angle_alpha 90.00
_cell_angle_beta 126.373(1)
_cell_angle_gamma 90.00
_cell_formula_units_Z 4
_cell_length_a 39.9152(13)
_cell_length_b 8.6807(3)
_cell_length_c 33.5005(11)
_cell_measurement_reflns_used 10196
_cell_measurement_temperature 100(2)
_cell_measurement_theta_max 28.13
_cell_measurement_theta_min 2.43
_cell_volume 9346.2(6)
_computing_cell_refinement 'SMART-NT 5.6 (Bruker AXS Inc., 2005)'
_computing_data_collection 'SMART-NT 5.6 (Bruker AXS Inc., 2005)'
_computing_data_reduction 'SAINT+ 6.45 (Bruker AXS Inc., 2003)'
_computing_molecular_graphics 'Diamond 2.1 (Crystal Impact, 1998)'
_computing_publication_material 'SHELXTL 6.14 (BrukerAXS Inc., 2003)'
_computing_structure_refinement 'SHELXTL 6.14 (BrukerAXS Inc., 2003)'
_computing_structure_solution 'SHELXTL 6.14 (BrukerAXS Inc., 2003)'
_diffrn_ambient_temperature 100(2)
_diffrn_detector_area_resol_mean 8.333
_diffrn_measured_fraction_theta_full 0.997
_diffrn_measured_fraction_theta_max 0.992
_diffrn_measurement_device_type 'Bruker SMART Apex'
_diffrn_measurement_method 'CCD area detector'
_diffrn_radiation_monochromator graphite
_diffrn_radiation_source 'rotating anode'
_diffrn_radiation_type MoK\a
_diffrn_radiation_wavelength 0.71073
_diffrn_reflns_av_R_equivalents 0.0273
_diffrn_reflns_av_sigmaI/netI 0.0360
_diffrn_reflns_limit_h_max 44
_diffrn_reflns_limit_h_min -50
_diffrn_reflns_limit_k_max 10
_diffrn_reflns_limit_k_min -10
_diffrn_reflns_limit_l_max 42
_diffrn_reflns_limit_l_min -42
_diffrn_reflns_number 21843
_diffrn_reflns_theta_full 25.00
_diffrn_reflns_theta_max 26.73
_diffrn_reflns_theta_min 2.65
_diffrn_standards_decay_% none
_exptl_absorpt_coefficient_mu 3.763
_exptl_absorpt_correction_T_max 0.867
_exptl_absorpt_correction_T_min 0.432
_exptl_absorpt_correction_type multi-scan
_exptl_absorpt_process_details 'SADABS 2.10 (Bruker AXS Inc., 2005)'
_exptl_crystal_colour pinkish-brown
_exptl_crystal_density_diffrn 1.793
_exptl_crystal_density_method 'not measured'
_exptl_crystal_description needle
_exptl_crystal_F_000 5040
_exptl_crystal_size_max 0.28
_exptl_crystal_size_mid 0.06
_exptl_crystal_size_min 0.03
_refine_diff_density_max 1.166
_refine_diff_density_min -0.697
_refine_diff_density_rms 0.117
_refine_ls_extinction_method none
_refine_ls_goodness_of_fit_ref 1.035
_refine_ls_hydrogen_treatment mixed
_refine_ls_matrix_type full
_refine_ls_number_parameters 549
_refine_ls_number_reflns 9823
_refine_ls_number_restraints 2
_refine_ls_restrained_S_all 1.036
_refine_ls_R_factor_all 0.0386
_refine_ls_R_factor_gt 0.0272
_refine_ls_shift/su_max 0.002
_refine_ls_shift/su_mean 0.000
_refine_ls_structure_factor_coef Fsqd
_refine_ls_weighting_details 'calc w=1/[\s^2^(Fo^2^)+(0.0307P)^2^+4.3212P] where P=(Fo^2^+2Fc^2^)/3'
_refine_ls_weighting_scheme calc
_refine_ls_wR_factor_gt 0.0589
_refine_ls_wR_factor_ref 0.0624
_reflns_number_gt 8175
_reflns_number_total 9823
_reflns_threshold_expression >2sigma(I)
_cod_data_source_file ic101754g_si_001_4.cif
_cod_data_source_block 4Dy-CCDC-752001
_cod_original_cell_volume 9346.2(5)
_cod_original_sg_symbol_H-M 'C 2/c'
_cod_database_code 4317348

loop_
_symmetry_equiv_pos_as_xyz
'x, y, z'
'-x, y, -z+1/2'
'x+1/2, y+1/2, z'
'-x+1/2, y+1/2, -z+1/2'
'-x, -y, -z'
'x, -y, z-1/2'
'-x+1/2, -y+1/2, -z'
'x+1/2, -y+1/2, z-1/2'

loop_
_atom_site_label
_atom_site_type_symbol
_atom_site_fract_x
_atom_site_fract_y
_atom_site_fract_z
_atom_site_U_iso_or_equiv
_atom_site_adp_type
_atom_site_occupancy
_atom_site_symmetry_multiplicity
_atom_site_calc_flag
_atom_site_refinement_flags
_atom_site_disorder_assembly
_atom_site_disorder_group
Dy1 Dy 0.121503(5) 0.090121(19) 0.320033(6) 0.01457(5) Uani 1 1 d . . .
Dy2 Dy 0.016654(5) 0.321627(19) 0.379147(6) 0.01471(5) Uani 1 1 d . . .
Mn1 Mn 0.088188(16) 0.21252(6) 0.20684(2) 0.01391(11) Uani 1 1 d . . .
Mn2 Mn 0.110125(16) 0.20025(6) 0.41295(2) 0.01414(11) Uani 1 1 d . . .
N1 N 0.13935(9) 0.3758(3) 0.21805(11) 0.0161(6) Uani 1 1 d . . .
C1 C 0.11623(11) 0.5075(4) 0.18379(13) 0.0189(8) Uani 1 1 d . . .
H1A H 0.1298 0.5392 0.1682 0.023 Uiso 1 1 calc R . .
H1B H 0.1168 0.5963 0.2027 0.023 Uiso 1 1 calc R . .
C2 C 0.07156(11) 0.4615(4) 0.14397(14) 0.0187(8) Uani 1 1 d . . .
H2A H 0.0548 0.5543 0.1260 0.022 Uiso 1 1 calc R . .
H2B H 0.0705 0.3921 0.1198 0.022 Uiso 1 1 calc R . .
O1 O 0.05468(7) 0.3849(3) 0.16621(9) 0.0160(5) Uani 1 1 d . . .
C3 C 0.16147(11) 0.4217(4) 0.27071(13) 0.0185(8) Uani 1 1 d . . .
H3A H 0.1766 0.5196 0.2770 0.022 Uiso 1 1 calc R . .
H3B H 0.1819 0.3415 0.2927 0.022 Uiso 1 1 calc R . .
C4 C 0.12964(12) 0.4415(4) 0.28143(14) 0.0185(8) Uani 1 1 d . . .
H4A H 0.1440 0.4651 0.3170 0.022 Uiso 1 1 calc R . .
H4B H 0.1108 0.5284 0.2617 0.022 Uiso 1 1 calc R . .
O2 O 0.10616(7) 0.3032(3) 0.26891(9) 0.0161(5) Uani 1 1 d . . .
C5 C 0.16573(11) 0.2915(4) 0.20795(15) 0.0215(8) Uani 1 1 d . . .
H5A H 0.1486 0.2671 0.1721 0.026 Uiso 1 1 calc R . .
H5B H 0.1739 0.1924 0.2261 0.026 Uiso 1 1 calc R . .
C6 C 0.20521(12) 0.3722(5) 0.22160(15) 0.0238(9) Uani 1 1 d . . .
H6A H 0.1978 0.4727 0.2044 0.029 Uiso 1 1 calc R . .
H6B H 0.2237 0.3918 0.2577 0.029 Uiso 1 1 calc R . .
C7 C 0.22814(14) 0.2747(5) 0.20716(18) 0.0359(11) Uani 1 1 d . . .
H7A H 0.2109 0.2665 0.1706 0.043 Uiso 1 1 calc R . .
H7B H 0.2319 0.1695 0.2207 0.043 Uiso 1 1 calc R . .
C8 C 0.27076(15) 0.3402(6) 0.2260(2) 0.0482(14) Uani 1 1 d . . .
H8A H 0.2840 0.2729 0.2156 0.072 Uiso 1 1 calc R . .
H8B H 0.2883 0.3463 0.2623 0.072 Uiso 1 1 calc R . .
H8C H 0.2673 0.4435 0.2122 0.072 Uiso 1 1 calc R . .
N2 N 0.13629(9) 0.0349(4) 0.48069(11) 0.0197(7) Uani 1 1 d . . .
C9 C 0.15611(13) -0.0918(5) 0.47167(14) 0.0259(9) Uani 1 1 d . . .
H9A H 0.1385 -0.1851 0.4611 0.031 Uiso 1 1 calc R . .
H9B H 0.1835 -0.1163 0.5030 0.031 Uiso 1 1 calc R . .
C10 C 0.16204(13) -0.0506(5) 0.43302(15) 0.0299(10) Uani 1 1 d . . .
H10A H 0.1869 0.0157 0.4480 0.036 Uiso 1 1 calc R . .
H10B H 0.1670 -0.1457 0.4209 0.036 Uiso 1 1 calc R . .
O3 O 0.12688(7) 0.0280(3) 0.39223(9) 0.0156(5) Uani 1 1 d . . .
C11 C 0.09759(12) -0.0177(5) 0.47276(14) 0.0224(8) Uani 1 1 d . . .
H11A H 0.0893 0.0568 0.4878 0.027 Uiso 1 1 calc R . .
H11B H 0.1023 -0.1188 0.4890 0.027 Uiso 1 1 calc R . .
C12 C 0.06300(11) -0.0321(4) 0.41732(14) 0.0199(8) Uani 1 1 d . . .
H12A H 0.0699 -0.1150 0.4030 0.024 Uiso 1 1 calc R . .
H12B H 0.0365 -0.0590 0.4119 0.024 Uiso 1 1 calc R . .
O4 O 0.05864(7) 0.1101(3) 0.39370(9) 0.0168(5) Uani 1 1 d . . .
C13 C 0.16490(13) 0.1127(5) 0.52853(14) 0.0287(9) Uani 1 1 d . . .
H13A H 0.1507 0.2049 0.5292 0.034 Uiso 1 1 calc R . .
H13B H 0.1892 0.1491 0.5302 0.034 Uiso 1 1 calc R . .
C14 C 0.18071(15) 0.0186(6) 0.57452(16) 0.0385(11) Uani 1 1 d . . .
H14A H 0.1928 -0.0783 0.5728 0.046 Uiso 1 1 calc R . .
H14B H 0.1569 -0.0090 0.5750 0.046 Uiso 1 1 calc R . .
C15 C 0.21327(17) 0.1010(6) 0.62270(18) 0.0489(13) Uani 1 1 d . . .
H15A H 0.2282 0.0246 0.6498 0.059 Uiso 1 1 calc R . .
H15B H 0.2338 0.1507 0.6194 0.059 Uiso 1 1 calc R . .
C16 C 0.1943(2) 0.2205(8) 0.6358(2) 0.080(2) Uani 1 1 d . . .
H16A H 0.2163 0.2729 0.6664 0.120 Uiso 1 1 calc R . .
H16B H 0.1750 0.1711 0.6408 0.120 Uiso 1 1 calc R . .
H16C H 0.1793 0.2958 0.6089 0.120 Uiso 1 1 calc R . .
O5 O 0.02840(7) 0.1453(3) 0.18937(9) 0.0172(5) Uani 1 1 d . . .
C17 C 0.02215(11) 0.0734(4) 0.21739(13) 0.0161(7) Uani 1 1 d . . .
H17 H -0.0056 0.0429 0.2035 0.019 Uiso 1 1 calc R . .
O6 O 0.04935(8) 0.0392(3) 0.26158(9) 0.0188(5) Uani 1 1 d . . .
O7 O 0.08422(7) 0.2686(3) 0.33717(9) 0.0165(5) Uani 1 1 d . . .
C18 C 0.05026(11) 0.3410(4) 0.30741(13) 0.0157(7) Uani 1 1 d . . .
H18 H 0.0440 0.3708 0.2764 0.019 Uiso 1 1 calc R . .
O8 O 0.02465(7) 0.3758(3) 0.31551(9) 0.0172(5) Uani 1 1 d . . .
O9 O 0.11976(7) 0.0443(3) 0.24945(9) 0.0157(5) Uani 1 1 d . . .
C19 C 0.12265(12) -0.1013(4) 0.23220(14) 0.0223(8) Uani 1 1 d . . .
H19A H 0.0951 -0.1495 0.2118 0.033 Uiso 1 1 calc R . .
H19B H 0.1418 -0.1678 0.2606 0.033 Uiso 1 1 calc R . .
H19C H 0.1330 -0.0871 0.2123 0.033 Uiso 1 1 calc R . .
O10 O 0.08913(7) 0.3681(3) 0.42833(9) 0.0170(5) Uani 1 1 d . . .
C20 C 0.10963(12) 0.5131(4) 0.44589(15) 0.0223(8) Uani 1 1 d . . .
H20A H 0.1376 0.4980 0.4766 0.033 Uiso 1 1 calc R . .
H20B H 0.0937 0.5810 0.4524 0.033 Uiso 1 1 calc R . .
H20C H 0.1117 0.5602 0.4208 0.033 Uiso 1 1 calc R . .
O11 O 0.17092(8) 0.2661(3) 0.37980(9) 0.0189(5) Uani 1 1 d . . .
O12 O 0.16255(8) 0.3080(3) 0.43962(9) 0.0192(5) Uani 1 1 d . . .
C21 C 0.18129(11) 0.3253(4) 0.41920(14) 0.0195(8) Uani 1 1 d . . .
C22 C 0.21969(13) 0.4264(5) 0.44661(16) 0.0316(10) Uani 1 1 d . . .
H22A H 0.2445 0.3592 0.4654 0.038 Uiso 1 1 calc R . .
H22B H 0.2209 0.4835 0.4219 0.038 Uiso 1 1 calc R . .
C23 C 0.22201(15) 0.5397(6) 0.4817(2) 0.0523(15) Uani 1 1 d . . .
H23A H 0.2479 0.5986 0.4979 0.079 Uiso 1 1 calc R . .
H23B H 0.2214 0.4847 0.5068 0.079 Uiso 1 1 calc R . .
H23C H 0.1982 0.6101 0.4633 0.079 Uiso 1 1 calc R . .
O13 O -0.00926(8) 0.1421(3) 0.40745(9) 0.0216(6) Uani 1 1 d . . .
O14 O -0.07794(8) 0.1033(3) 0.35053(9) 0.0185(5) Uani 1 1 d . . .
C24 C -0.04319(12) 0.0846(4) 0.39352(14) 0.0185(8) Uani 1 1 d . . .
C25 C -0.04360(13) -0.0146(5) 0.43021(15) 0.0303(10) Uani 1 1 d . . .
H25A H -0.0355 0.0502 0.4590 0.036 Uiso 1 1 calc R . .
H25B H -0.0221 -0.0954 0.4424 0.036 Uiso 1 1 calc R . .
C26 C -0.08460(16) -0.0918(6) 0.41078(19) 0.0495(14) Uani 1 1 d . . .
H26A H -0.0817 -0.1529 0.4373 0.074 Uiso 1 1 calc R . .
H26B H -0.0926 -0.1594 0.3830 0.074 Uiso 1 1 calc R . .
H26C H -0.1061 -0.0132 0.3995 0.074 Uiso 1 1 calc R . .
O15 O 0.18638(8) -0.0213(3) 0.35569(10) 0.0234(6) Uani 1 1 d . . .
O16 O 0.18658(10) -0.2784(3) 0.35999(12) 0.0402(8) Uani 1 1 d . . .
C27 C 0.20411(13) -0.1518(5) 0.36823(15) 0.0283(9) Uani 1 1 d . . .
C28 C 0.24932(17) -0.1610(7) 0.3967(2) 0.0582(15) Uani 1 1 d . . .
H28A H 0.2564 -0.2352 0.3803 0.070 Uiso 1 1 calc R . .
H28B H 0.2607 -0.2020 0.4301 0.070 Uiso 1 1 calc R . .
C29 C 0.2705(2) -0.0071(9) 0.4025(3) 0.102(3) Uani 1 1 d . . .
H29A H 0.3006 -0.0226 0.4219 0.153 Uiso 1 1 calc R . .
H29B H 0.2644 0.0664 0.4196 0.153 Uiso 1 1 calc R . .
H29C H 0.2600 0.0333 0.3697 0.153 Uiso 1 1 calc R . .
O17 O 0.02850(8) 0.4286(3) 0.44934(10) 0.0222(6) Uani 1 1 d . . .
O18 O 0.02261(9) 0.6850(3) 0.44758(11) 0.0307(7) Uani 1 1 d . . .
C30 C 0.03294(12) 0.5577(5) 0.46978(15) 0.0240(9) Uani 1 1 d . . .
C31 C 0.05379(14) 0.5558(5) 0.52476(15) 0.0318(10) Uani 1 1 d . . .
H31A H 0.0464 0.4595 0.5337 0.038 Uiso 1 1 calc R . .
H31B H 0.0436 0.6436 0.5337 0.038 Uiso 1 1 calc R . .
C32 C 0.10055(17) 0.5662(10) 0.5537(2) 0.084(2) Uani 1 1 d . . .
H32A H 0.1133 0.5658 0.5893 0.126 Uiso 1 1 calc R . .
H32B H 0.1079 0.6617 0.5450 0.126 Uiso 1 1 calc R . .
H32C H 0.1108 0.4777 0.5456 0.126 Uiso 1 1 calc R . .
O19 O 0.11096(9) -0.1840(3) 0.31445(10) 0.0231(6) Uani 1 1 d D . .
H19 H 0.1353(10) -0.233(5) 0.3301(14) 0.028 Uiso 1 1 d D . .
C33 C 0.08308(14) -0.2715(5) 0.31901(16) 0.0295(10) Uani 1 1 d . . .
H33A H 0.0861 -0.3812 0.3149 0.044 Uiso 1 1 calc R . .
H33B H 0.0544 -0.2390 0.2934 0.044 Uiso 1 1 calc R . .
H33C H 0.0896 -0.2543 0.3519 0.044 Uiso 1 1 calc R . .
O20 O 0.01423(8) 0.5967(3) 0.36818(10) 0.0209(6) Uani 1 1 d D . .
H20 H 0.0149(13) 0.638(5) 0.3914(13) 0.025 Uiso 1 1 d D . .
C34 C -0.01183(12) 0.6835(4) 0.32366(15) 0.0255(9) Uani 1 1 d . . .
H34A H -0.0056 0.7935 0.3310 0.038 Uiso 1 1 calc R . .
H34B H -0.0411 0.6647 0.3098 0.038 Uiso 1 1 calc R . .
H34C H -0.0067 0.6520 0.2996 0.038 Uiso 1 1 calc R . .

loop_
_atom_site_aniso_label
_atom_site_aniso_U_11
_atom_site_aniso_U_22
_atom_site_aniso_U_33
_atom_site_aniso_U_23
_atom_site_aniso_U_13
_atom_site_aniso_U_12
Dy1 0.01334(9) 0.01520(9) 0.01503(9) 0.00030(7) 0.00834(7) 0.00077(6)
Dy2 0.01251(9) 0.01690(9) 0.01417(9) -0.00078(7) 0.00760(7) -0.00068(7)
Mn1 0.0130(3) 0.0149(3) 0.0140(3) -0.0007(2) 0.0081(2) 0.0003(2)
Mn2 0.0119(3) 0.0147(3) 0.0140(3) -0.0009(2) 0.0067(2) -0.0011(2)
N1 0.0144(15) 0.0165(15) 0.0175(16) 0.0001(12) 0.0096(14) 0.0027(12)
C1 0.0185(19) 0.0202(19) 0.020(2) 0.0024(16) 0.0127(17) 0.0016(15)
C2 0.0157(19) 0.0209(19) 0.021(2) 0.0031(15) 0.0119(17) 0.0011(15)
O1 0.0153(13) 0.0177(13) 0.0176(13) 0.0022(10) 0.0113(11) 0.0006(10)
C3 0.0182(19) 0.0186(19) 0.0164(19) -0.0019(15) 0.0090(16) -0.0032(15)
C4 0.024(2) 0.0150(18) 0.018(2) -0.0024(15) 0.0133(17) -0.0035(15)
O2 0.0160(13) 0.0155(12) 0.0165(13) -0.0029(10) 0.0094(11) -0.0026(10)
C5 0.019(2) 0.021(2) 0.027(2) -0.0014(16) 0.0146(18) 0.0003(16)
C6 0.0169(19) 0.033(2) 0.025(2) -0.0001(17) 0.0147(18) -0.0022(17)
C7 0.027(2) 0.043(3) 0.046(3) 0.000(2) 0.026(2) 0.005(2)
C8 0.034(3) 0.061(3) 0.068(4) 0.001(3) 0.041(3) 0.003(2)
N2 0.0154(16) 0.0217(17) 0.0182(17) 0.0011(13) 0.0078(14) 0.0007(13)
C9 0.026(2) 0.031(2) 0.019(2) 0.0085(17) 0.0121(18) 0.0119(18)
C10 0.033(2) 0.029(2) 0.021(2) 0.0062(17) 0.013(2) 0.0148(19)
O3 0.0129(12) 0.0158(12) 0.0140(13) 0.0019(10) 0.0057(11) 0.0014(10)
C11 0.023(2) 0.022(2) 0.023(2) 0.0032(16) 0.0143(18) -0.0017(16)
C12 0.0182(19) 0.0160(18) 0.025(2) 0.0019(16) 0.0126(17) -0.0004(15)
O4 0.0136(13) 0.0170(13) 0.0172(13) 0.0010(10) 0.0077(11) -0.0015(10)
C13 0.030(2) 0.032(2) 0.016(2) -0.0006(17) 0.0091(19) -0.0027(18)
C14 0.042(3) 0.040(3) 0.022(2) 0.003(2) 0.013(2) 0.000(2)
C15 0.053(3) 0.054(3) 0.025(3) -0.003(2) 0.014(2) -0.001(3)
C16 0.074(5) 0.091(5) 0.049(4) -0.013(4) 0.022(4) 0.008(4)
O5 0.0116(12) 0.0217(13) 0.0167(13) 0.0009(11) 0.0075(11) -0.0004(10)
C17 0.0115(17) 0.0175(18) 0.0182(19) -0.0024(15) 0.0081(16) 0.0008(14)
O6 0.0187(13) 0.0202(13) 0.0197(14) -0.0009(11) 0.0127(12) -0.0025(11)
O7 0.0140(13) 0.0195(13) 0.0134(13) 0.0024(10) 0.0068(11) 0.0026(10)
C18 0.0181(19) 0.0130(17) 0.0161(18) -0.0027(14) 0.0102(16) -0.0033(14)
O8 0.0137(13) 0.0205(13) 0.0165(13) 0.0001(10) 0.0085(11) -0.0009(10)
O9 0.0156(13) 0.0151(12) 0.0168(13) -0.0003(10) 0.0097(11) 0.0028(10)
C19 0.024(2) 0.021(2) 0.023(2) -0.0001(16) 0.0146(18) 0.0040(16)
O10 0.0160(13) 0.0160(12) 0.0182(14) -0.0028(10) 0.0096(11) -0.0023(10)
C20 0.022(2) 0.0168(19) 0.027(2) -0.0060(16) 0.0141(18) -0.0049(16)
O11 0.0173(13) 0.0203(13) 0.0189(14) -0.0001(11) 0.0105(12) -0.0002(11)
O12 0.0151(13) 0.0200(14) 0.0189(14) -0.0032(11) 0.0081(11) -0.0033(10)
C21 0.0137(18) 0.0172(19) 0.024(2) 0.0021(16) 0.0094(17) 0.0031(15)
C22 0.024(2) 0.037(3) 0.033(3) -0.004(2) 0.017(2) -0.0067(19)
C23 0.029(3) 0.041(3) 0.082(4) -0.033(3) 0.030(3) -0.016(2)
O13 0.0171(14) 0.0269(14) 0.0191(14) 0.0011(11) 0.0099(12) -0.0018(11)
O14 0.0169(13) 0.0202(14) 0.0190(14) 0.0031(11) 0.0110(12) -0.0010(11)
C24 0.024(2) 0.0162(18) 0.020(2) -0.0002(15) 0.0153(18) 0.0010(15)
C25 0.031(2) 0.035(2) 0.026(2) 0.0075(19) 0.017(2) -0.0013(19)
C26 0.048(3) 0.064(4) 0.040(3) 0.015(3) 0.028(3) -0.008(3)
O15 0.0198(14) 0.0244(15) 0.0232(15) 0.0035(12) 0.0111(12) 0.0060(12)
O16 0.043(2) 0.0264(17) 0.046(2) 0.0033(15) 0.0239(18) 0.0087(15)
C27 0.023(2) 0.041(3) 0.018(2) 0.0006(18) 0.0108(18) 0.0116(19)
C28 0.051(4) 0.064(4) 0.056(4) 0.002(3) 0.029(3) 0.006(3)
C29 0.046(4) 0.119(7) 0.108(7) 0.018(5) 0.028(4) -0.013(4)
O17 0.0245(15) 0.0244(14) 0.0198(14) -0.0028(11) 0.0143(12) -0.0006(11)
O18 0.0442(19) 0.0237(15) 0.0308(17) -0.0036(13) 0.0259(16) -0.0014(13)
C30 0.019(2) 0.032(2) 0.026(2) -0.0057(18) 0.0157(18) -0.0037(17)
C31 0.040(3) 0.035(2) 0.027(2) -0.0037(19) 0.023(2) -0.002(2)
C32 0.044(3) 0.175(8) 0.023(3) 0.006(4) 0.014(3) -0.019(4)
O19 0.0273(15) 0.0185(14) 0.0289(16) -0.0003(12) 0.0195(14) -0.0016(11)
C33 0.038(3) 0.023(2) 0.037(3) -0.0011(18) 0.027(2) -0.0073(18)
O20 0.0203(14) 0.0224(15) 0.0181(14) -0.0022(11) 0.0103(12) -0.0010(11)
C34 0.022(2) 0.022(2) 0.026(2) 0.0061(17) 0.0112(18) 0.0032(17)

loop_
_atom_type_symbol
_atom_type_description
_atom_type_scat_dispersion_real
_atom_type_scat_dispersion_imag
_atom_type_scat_source
C C 0.0033 0.0016 'International Tables Vol C Tables 4.2.6.8 and 6.1.1.4'
H H 0.0000 0.0000 'International Tables Vol C Tables 4.2.6.8 and 6.1.1.4'
N N 0.0061 0.0033 'International Tables Vol C Tables 4.2.6.8 and 6.1.1.4'
O O 0.0106 0.0060 'International Tables Vol C Tables 4.2.6.8 and 6.1.1.4'
Mn Mn 0.3368 0.7283 'International Tables Vol C Tables 4.2.6.8 and 6.1.1.4'
Dy Dy -0.1892 4.4098 'International Tables Vol C Tables 4.2.6.8 and 6.1.1.4'

loop_
_geom_angle_atom_site_label_1
_geom_angle_atom_site_label_2
_geom_angle_atom_site_label_3
_geom_angle
_geom_angle_site_symmetry_1
_geom_angle_site_symmetry_3
_geom_angle_publ_flag
O15 Dy1 O2 115.65(9) . . ?
O15 Dy1 O11 73.55(9) . . ?
O2 Dy1 O11 80.41(8) . . ?
O15 Dy1 O9 78.84(8) . . ?
O2 Dy1 O9 63.92(8) . . ?
O11 Dy1 O9 118.27(8) . . ?
O15 Dy1 O3 88.95(8) . . ?
O2 Dy1 O3 139.05(8) . . ?
O11 Dy1 O3 75.86(8) . . ?
O9 Dy1 O3 156.90(8) . . ?
O15 Dy1 O6 141.60(9) . . ?
O2 Dy1 O6 83.14(8) . . ?
O11 Dy1 O6 144.73(8) . . ?
O9 Dy1 O6 80.89(8) . . ?
O3 Dy1 O6 97.55(8) . . ?
O15 Dy1 O19 73.65(9) . . ?
O2 Dy1 O19 140.08(9) . . ?
O11 Dy1 O19 136.69(9) . . ?
O9 Dy1 O19 81.69(8) . . ?
O3 Dy1 O19 76.05(9) . . ?
O6 Dy1 O19 71.39(9) . . ?
O15 Dy1 O7 142.40(9) . . ?
O2 Dy1 O7 74.89(8) . . ?
O11 Dy1 O7 73.04(8) . . ?
O9 Dy1 O7 133.11(8) . . ?
O3 Dy1 O7 66.53(8) . . ?
O6 Dy1 O7 72.63(8) . . ?
O19 Dy1 O7 122.92(8) . . ?
O17 Dy2 O4 114.64(9) . . ?
O17 Dy2 O13 74.29(9) . . ?
O4 Dy2 O13 80.08(8) . . ?
O17 Dy2 O1 90.14(9) . 2 ?
O4 Dy2 O1 139.37(8) . 2 ?
O13 Dy2 O1 76.33(8) . 2 ?
O17 Dy2 O10 78.12(9) . . ?
O4 Dy2 O10 63.82(8) . . ?
O13 Dy2 O10 118.67(9) . . ?
O1 Dy2 O10 156.60(8) 2 . ?
O17 Dy2 O8 141.21(9) . . ?
O4 Dy2 O8 83.20(8) . . ?
O13 Dy2 O8 144.46(9) . . ?
O1 Dy2 O8 97.38(8) 2 . ?
O10 Dy2 O8 80.33(8) . . ?
O17 Dy2 O20 73.82(9) . . ?
O4 Dy2 O20 140.39(8) . . ?
O13 Dy2 O20 136.80(9) . . ?
O1 Dy2 O20 75.38(8) 2 . ?
O10 Dy2 O20 81.89(9) . . ?
O8 Dy2 O20 71.48(8) . . ?
O17 Dy2 O5 143.59(8) . 2 ?
O4 Dy2 O5 74.95(8) . 2 ?
O13 Dy2 O5 73.10(8) . 2 ?
O1 Dy2 O5 66.79(8) 2 2 ?
O10 Dy2 O5 132.64(8) . 2 ?
O8 Dy2 O5 72.35(8) . 2 ?
O20 Dy2 O5 122.54(9) . 2 ?
O9 Mn1 O2 81.16(10) . . ?
O9 Mn1 O1 176.10(10) . . ?
O2 Mn1 O1 95.95(10) . . ?
O9 Mn1 O14 91.42(10) . 2 ?
O2 Mn1 O14 171.28(11) . 2 ?
O1 Mn1 O14 91.66(10) . 2 ?
O9 Mn1 O5 97.42(10) . . ?
O2 Mn1 O5 92.70(10) . . ?
O1 Mn1 O5 80.03(10) . . ?
O14 Mn1 O5 92.81(10) 2 . ?
O9 Mn1 N1 102.65(10) . . ?
O2 Mn1 N1 81.20(10) . . ?
O1 Mn1 N1 79.40(10) . . ?
O14 Mn1 N1 96.07(10) 2 . ?
O5 Mn1 N1 157.79(10) . . ?
O10 Mn2 O4 81.21(10) . . ?
O10 Mn2 O3 175.23(11) . . ?
O4 Mn2 O3 95.38(10) . . ?
O10 Mn2 O12 91.93(10) . . ?
O4 Mn2 O12 171.95(11) . . ?
O3 Mn2 O12 91.71(10) . . ?
O10 Mn2 O7 97.24(10) . . ?
O4 Mn2 O7 92.63(10) . . ?
O3 Mn2 O7 79.53(9) . . ?
O12 Mn2 O7 92.40(10) . . ?
O10 Mn2 N2 102.86(11) . . ?
O4 Mn2 N2 81.31(10) . . ?
O3 Mn2 N2 79.80(10) . . ?
O12 Mn2 N2 96.24(11) . . ?
O7 Mn2 N2 157.79(10) . . ?
C5 N1 C3 113.7(3) . . ?
C5 N1 C1 113.8(3) . . ?
C3 N1 C1 111.7(3) . . ?
C5 N1 Mn1 109.7(2) . . ?
C3 N1 Mn1 101.6(2) . . ?
C1 N1 Mn1 105.1(2) . . ?
N1 C1 C2 110.1(3) . . ?
N1 C1 H1A 109.6 . . ?
C2 C1 H1A 109.6 . . ?
N1 C1 H1B 109.6 . . ?
C2 C1 H1B 109.6 . . ?
H1A C1 H1B 108.2 . . ?
O1 C2 C1 109.6(3) . . ?
O1 C2 H2A 109.7 . . ?
C1 C2 H2A 109.7 . . ?
O1 C2 H2B 109.7 . . ?
C1 C2 H2B 109.7 . . ?
H2A C2 H2B 108.2 . . ?
C2 O1 Mn1 112.6(2) . . ?
C2 O1 Dy2 122.2(2) . 2 ?
Mn1 O1 Dy2 109.89(11) . 2 ?
N1 C3 C4 108.6(3) . . ?
N1 C3 H3A 110.0 . . ?
C4 C3 H3A 110.0 . . ?
N1 C3 H3B 110.0 . . ?
C4 C3 H3B 110.0 . . ?
H3A C3 H3B 108.3 . . ?
O2 C4 C3 109.3(3) . . ?
O2 C4 H4A 109.8 . . ?
C3 C4 H4A 109.8 . . ?
O2 C4 H4B 109.8 . . ?
C3 C4 H4B 109.8 . . ?
H4A C4 H4B 108.3 . . ?
C4 O2 Mn1 115.0(2) . . ?
C4 O2 Dy1 127.5(2) . . ?
Mn1 O2 Dy1 103.65(10) . . ?
N1 C5 C6 117.0(3) . . ?
N1 C5 H5A 108.1 . . ?
C6 C5 H5A 108.1 . . ?
N1 C5 H5B 108.1 . . ?
C6 C5 H5B 108.1 . . ?
H5A C5 H5B 107.3 . . ?
C7 C6 C5 111.0(3) . . ?
C7 C6 H6A 109.4 . . ?
C5 C6 H6A 109.4 . . ?
C7 C6 H6B 109.4 . . ?
C5 C6 H6B 109.4 . . ?
H6A C6 H6B 108.0 . . ?
C6 C7 C8 113.2(4) . . ?
C6 C7 H7A 108.9 . . ?
C8 C7 H7A 108.9 . . ?
C6 C7 H7B 108.9 . . ?
C8 C7 H7B 108.9 . . ?
H7A C7 H7B 107.8 . . ?
C7 C8 H8A 109.5 . . ?
C7 C8 H8B 109.5 . . ?
H8A C8 H8B 109.5 . . ?
C7 C8 H8C 109.5 . . ?
H8A C8 H8C 109.5 . . ?
H8B C8 H8C 109.5 . . ?
C13 N2 C11 113.1(3) . . ?
C13 N2 C9 113.5(3) . . ?
C11 N2 C9 111.1(3) . . ?
C13 N2 Mn2 112.8(2) . . ?
C11 N2 Mn2 101.4(2) . . ?
C9 N2 Mn2 104.0(2) . . ?
N2 C9 C10 112.1(3) . . ?
N2 C9 H9A 109.2 . . ?
C10 C9 H9A 109.2 . . ?
N2 C9 H9B 109.2 . . ?
C10 C9 H9B 109.2 . . ?
H9A C9 H9B 107.9 . . ?
O3 C10 C9 112.0(3) . . ?
O3 C10 H10A 109.2 . . ?
C9 C10 H10A 109.2 . . ?
O3 C10 H10B 109.2 . . ?
C9 C10 H10B 109.2 . . ?
H10A C10 H10B 107.9 . . ?
C10 O3 Mn2 112.4(2) . . ?
C10 O3 Dy1 122.1(2) . . ?
Mn2 O3 Dy1 110.58(10) . . ?
N2 C11 C12 109.8(3) . . ?
N2 C11 H11A 109.7 . . ?
C12 C11 H11A 109.7 . . ?
N2 C11 H11B 109.7 . . ?
C12 C11 H11B 109.7 . . ?
H11A C11 H11B 108.2 . . ?
O4 C12 C11 109.3(3) . . ?
O4 C12 H12A 109.8 . . ?
C11 C12 H12A 109.8 . . ?
O4 C12 H12B 109.8 . . ?
C11 C12 H12B 109.8 . . ?
H12A C12 H12B 108.3 . . ?
C12 O4 Mn2 114.5(2) . . ?
C12 O4 Dy2 129.5(2) . . ?
Mn2 O4 Dy2 104.03(10) . . ?
N2 C13 C14 116.6(3) . . ?
N2 C13 H13A 108.1 . . ?
C14 C13 H13A 108.1 . . ?
N2 C13 H13B 108.1 . . ?
C14 C13 H13B 108.1 . . ?
H13A C13 H13B 107.3 . . ?
C13 C14 C15 113.9(4) . . ?
C13 C14 H14A 108.8 . . ?
C15 C14 H14A 108.8 . . ?
C13 C14 H14B 108.8 . . ?
C15 C14 H14B 108.8 . . ?
H14A C14 H14B 107.7 . . ?
C16 C15 C14 112.0(5) . . ?
C16 C15 H15A 109.2 . . ?
C14 C15 H15A 109.2 . . ?
C16 C15 H15B 109.2 . . ?
C14 C15 H15B 109.2 . . ?
H15A C15 H15B 107.9 . . ?
C15 C16 H16A 109.5 . . ?
C15 C16 H16B 109.5 . . ?
H16A C16 H16B 109.5 . . ?
C15 C16 H16C 109.5 . . ?
H16A C16 H16C 109.5 . . ?
H16B C16 H16C 109.5 . . ?
C17 O5 Mn1 126.8(2) . . ?
C17 O5 Dy2 130.3(2) . 2 ?
Mn1 O5 Dy2 99.45(9) . 2 ?
O6 C17 O5 125.5(3) . . ?
O6 C17 H17 117.2 . . ?
O5 C17 H17 117.2 . . ?
C17 O6 Dy1 135.4(2) . . ?
C18 O7 Mn2 126.5(2) . . ?
C18 O7 Dy1 130.0(2) . . ?
Mn2 O7 Dy1 99.60(9) . . ?
O8 C18 O7 125.5(3) . . ?
O8 C18 H18 117.2 . . ?
O7 C18 H18 117.2 . . ?
C18 O8 Dy2 135.5(2) . . ?
C19 O9 Mn1 123.6(2) . . ?
C19 O9 Dy1 126.6(2) . . ?
Mn1 O9 Dy1 103.61(10) . . ?
O9 C19 H19A 109.5 . . ?
O9 C19 H19B 109.5 . . ?
H19A C19 H19B 109.5 . . ?
O9 C19 H19C 109.5 . . ?
H19A C19 H19C 109.5 . . ?
H19B C19 H19C 109.5 . . ?
C20 O10 Mn2 123.5(2) . . ?
C20 O10 Dy2 127.2(2) . . ?
Mn2 O10 Dy2 103.55(10) . . ?
O10 C20 H20A 109.5 . . ?
O10 C20 H20B 109.5 . . ?
H20A C20 H20B 109.5 . . ?
O10 C20 H20C 109.5 . . ?
H20A C20 H20C 109.5 . . ?
H20B C20 H20C 109.5 . . ?
C21 O11 Dy1 139.3(2) . . ?
C21 O12 Mn2 127.9(2) . . ?
O11 C21 O12 125.9(3) . . ?
O11 C21 C22 117.8(3) . . ?
O12 C21 C22 116.3(3) . . ?
C23 C22 C21 115.3(4) . . ?
C23 C22 H22A 108.5 . . ?
C21 C22 H22A 108.5 . . ?
C23 C22 H22B 108.5 . . ?
C21 C22 H22B 108.5 . . ?
H22A C22 H22B 107.5 . . ?
C22 C23 H23A 109.5 . . ?
C22 C23 H23B 109.5 . . ?
H23A C23 H23B 109.5 . . ?
C22 C23 H23C 109.5 . . ?
H23A C23 H23C 109.5 . . ?
H23B C23 H23C 109.5 . . ?
C24 O13 Dy2 138.8(2) . . ?
C24 O14 Mn1 128.3(2) . 2 ?
O13 C24 O14 125.4(3) . . ?
O13 C24 C25 117.3(3) . . ?
O14 C24 C25 117.3(3) . . ?
C24 C25 C26 115.7(4) . . ?
C24 C25 H25A 108.3 . . ?
C26 C25 H25A 108.3 . . ?
C24 C25 H25B 108.3 . . ?
C26 C25 H25B 108.3 . . ?
H25A C25 H25B 107.4 . . ?
C25 C26 H26A 109.5 . . ?
C25 C26 H26B 109.5 . . ?
H26A C26 H26B 109.5 . . ?
C25 C26 H26C 109.5 . . ?
H26A C26 H26C 109.5 . . ?
H26B C26 H26C 109.5 . . ?
C27 O15 Dy1 140.8(3) . . ?
O16 C27 O15 125.9(4) . . ?
O16 C27 C28 114.3(4) . . ?
O15 C27 C28 119.8(4) . . ?
C27 C28 C29 114.2(5) . . ?
C27 C28 H28A 108.7 . . ?
C29 C28 H28A 108.7 . . ?
C27 C28 H28B 108.7 . . ?
C29 C28 H28B 108.7 . . ?
H28A C28 H28B 107.6 . . ?
C28 C29 H29A 109.5 . . ?
C28 C29 H29B 109.5 . . ?
H29A C29 H29B 109.5 . . ?
C28 C29 H29C 109.5 . . ?
H29A C29 H29C 109.5 . . ?
H29B C29 H29C 109.5 . . ?
C30 O17 Dy2 141.8(3) . . ?
O18 C30 O17 124.4(4) . . ?
O18 C30 C31 118.9(4) . . ?
O17 C30 C31 116.7(4) . . ?
C30 C31 C32 111.1(4) . . ?
C30 C31 H31A 109.4 . . ?
C32 C31 H31A 109.4 . . ?
C30 C31 H31B 109.4 . . ?
C32 C31 H31B 109.4 . . ?
H31A C31 H31B 108.0 . . ?
C31 C32 H32A 109.5 . . ?
C31 C32 H32B 109.5 . . ?
H32A C32 H32B 109.5 . . ?
C31 C32 H32C 109.5 . . ?
H32A C32 H32C 109.5 . . ?
H32B C32 H32C 109.5 . . ?
C33 O19 Dy1 129.0(2) . . ?
C33 O19 H19 109(3) . . ?
Dy1 O19 H19 110(3) . . ?
O19 C33 H33A 109.5 . . ?
O19 C33 H33B 109.5 . . ?
H33A C33 H33B 109.5 . . ?
O19 C33 H33C 109.5 . . ?
H33A C33 H33C 109.5 . . ?
H33B C33 H33C 109.5 . . ?
C34 O20 Dy2 128.4(2) . . ?
C34 O20 H20 110(3) . . ?
Dy2 O20 H20 108(3) . . ?
O20 C34 H34A 109.5 . . ?
O20 C34 H34B 109.5 . . ?
H34A C34 H34B 109.5 . . ?
O20 C34 H34C 109.5 . . ?
H34A C34 H34C 109.5 . . ?
H34B C34 H34C 109.5 . . ?

loop_
_geom_bond_atom_site_label_1
_geom_bond_atom_site_label_2
_geom_bond_distance
_geom_bond_site_symmetry_2
_geom_bond_publ_flag
Dy1 O15 2.324(2) . ?
Dy1 O2 2.342(2) . ?
Dy1 O11 2.356(3) . ?
Dy1 O9 2.358(2) . ?
Dy1 O3 2.360(2) . ?
Dy1 O6 2.374(2) . ?
Dy1 O19 2.405(3) . ?
Dy1 O7 2.441(2) . ?
Dy1 Mn1 3.3608(6) . ?
Dy1 Mn2 3.5336(5) . ?
Dy2 O17 2.301(2) . ?
Dy2 O4 2.334(2) . ?
Dy2 O13 2.358(2) . ?
Dy2 O1 2.364(2) 2 ?
Dy2 O10 2.365(2) . ?
Dy2 O8 2.382(2) . ?
Dy2 O20 2.409(3) . ?
Dy2 O5 2.439(2) 2 ?
Dy2 Mn2 3.3617(6) . ?
Dy2 Mn1 3.5227(6) 2 ?
Mn1 O9 1.903(2) . ?
Mn1 O2 1.920(2) . ?
Mn1 O1 1.929(2) . ?
Mn1 O14 1.957(2) 2 ?
Mn1 O5 2.173(2) . ?
Mn1 N1 2.326(3) . ?
Mn1 Dy2 3.5227(6) 2 ?
Mn2 O10 1.898(2) . ?
Mn2 O4 1.918(2) . ?
Mn2 O3 1.928(2) . ?
Mn2 O12 1.958(2) . ?
Mn2 O7 2.180(2) . ?
Mn2 N2 2.343(3) . ?
N1 C5 1.477(4) . ?
N1 C3 1.484(4) . ?
N1 C1 1.490(4) . ?
C1 C2 1.515(5) . ?
C1 H1A 0.9900 . ?
C1 H1B 0.9900 . ?
C2 O1 1.431(4) . ?
C2 H2A 0.9900 . ?
C2 H2B 0.9900 . ?
O1 Dy2 2.364(2) 2 ?
C3 C4 1.521(5) . ?
C3 H3A 0.9900 . ?
C3 H3B 0.9900 . ?
C4 O2 1.425(4) . ?
C4 H4A 0.9900 . ?
C4 H4B 0.9900 . ?
C5 C6 1.526(5) . ?
C5 H5A 0.9900 . ?
C5 H5B 0.9900 . ?
C6 C7 1.521(5) . ?
C6 H6A 0.9900 . ?
C6 H6B 0.9900 . ?
C7 C8 1.531(6) . ?
C7 H7A 0.9900 . ?
C7 H7B 0.9900 . ?
C8 H8A 0.9800 . ?
C8 H8B 0.9800 . ?
C8 H8C 0.9800 . ?
N2 C13 1.469(5) . ?
N2 C11 1.476(5) . ?
N2 C9 1.487(5) . ?
C9 C10 1.491(5) . ?
C9 H9A 0.9900 . ?
C9 H9B 0.9900 . ?
C10 O3 1.424(4) . ?
C10 H10A 0.9900 . ?
C10 H10B 0.9900 . ?
C11 C12 1.526(5) . ?
C11 H11A 0.9900 . ?
C11 H11B 0.9900 . ?
C12 O4 1.420(4) . ?
C12 H12A 0.9900 . ?
C12 H12B 0.9900 . ?
C13 C14 1.512(6) . ?
C13 H13A 0.9900 . ?
C13 H13B 0.9900 . ?
C14 C15 1.523(6) . ?
C14 H14A 0.9900 . ?
C14 H14B 0.9900 . ?
C15 C16 1.495(8) . ?
C15 H15A 0.9900 . ?
C15 H15B 0.9900 . ?
C16 H16A 0.9800 . ?
C16 H16B 0.9800 . ?
C16 H16C 0.9800 . ?
O5 C17 1.269(4) . ?
O5 Dy2 2.439(2) 2 ?
C17 O6 1.246(4) . ?
C17 H17 0.9500 . ?
O7 C18 1.274(4) . ?
C18 O8 1.241(4) . ?
C18 H18 0.9500 . ?
O9 C19 1.423(4) . ?
C19 H19A 0.9800 . ?
C19 H19B 0.9800 . ?
C19 H19C 0.9800 . ?
O10 C20 1.424(4) . ?
C20 H20A 0.9800 . ?
C20 H20B 0.9800 . ?
C20 H20C 0.9800 . ?
O11 C21 1.237(4) . ?
O12 C21 1.287(4) . ?
C21 C22 1.514(5) . ?
C22 C23 1.491(6) . ?
C22 H22A 0.9900 . ?
C22 H22B 0.9900 . ?
C23 H23A 0.9800 . ?
C23 H23B 0.9800 . ?
C23 H23C 0.9800 . ?
O13 C24 1.245(4) . ?
O14 C24 1.287(4) . ?
O14 Mn1 1.956(2) 2 ?
C24 C25 1.508(5) . ?
C25 C26 1.513(6) . ?
C25 H25A 0.9900 . ?
C25 H25B 0.9900 . ?
C26 H26A 0.9800 . ?
C26 H26B 0.9800 . ?
C26 H26C 0.9800 . ?
O15 C27 1.268(5) . ?
O16 C27 1.243(5) . ?
C27 C28 1.460(7) . ?
C28 C29 1.531(9) . ?
C28 H28A 0.9900 . ?
C28 H28B 0.9900 . ?
C29 H29A 0.9800 . ?
C29 H29B 0.9800 . ?
C29 H29C 0.9800 . ?
O17 C30 1.270(5) . ?
O18 C30 1.258(5) . ?
C30 C31 1.506(5) . ?
C31 C32 1.512(7) . ?
C31 H31A 0.9900 . ?
C31 H31B 0.9900 . ?
C32 H32A 0.9800 . ?
C32 H32B 0.9800 . ?
C32 H32C 0.9800 . ?
O19 C33 1.428(4) . ?
O19 H19 0.89(3) . ?
C33 H33A 0.9800 . ?
C33 H33B 0.9800 . ?
C33 H33C 0.9800 . ?
O20 C34 1.426(4) . ?
O20 H20 0.84(3) . ?
C34 H34A 0.9800 . ?
C34 H34B 0.9800 . ?
C34 H34C 0.9800 . ?
